data_7220894
loop_
_publ_author_name
'Pan, Fangfang'
'Beyeh, N. Kodiah'
'Rissanen, Kari'

_publ_section_title
;
 Dimeric Resorcinarene Salt Capsules with Very Tight Encapsulation of
 Anions and Guest Molecules
;
_journal_name_full 'RSC Adv.'
_journal_paper_doi 10.1039/C5RA11905G
_journal_year 2015
_chemical_formula_moiety 'C60 H88 N4 O8, 4(C F3 O3 S), 2(C H4 O)'
_chemical_formula_sum 'C66 H96 F12 N4 O22 S4'
_chemical_formula_weight 1653.70
_chemical_name_systematic
;
 ?
;
_space_group_crystal_system monoclinic
_space_group_IT_number 14
_space_group_name_Hall '-P 2yn'
_space_group_name_H-M_alt 'P 1 21/n 1'
_symmetry_space_group_name_Hall '-P 2yn'
_symmetry_space_group_name_H-M 'P 1 21/n 1'
_atom_sites_solution_hydrogens mixed
_atom_sites_solution_primary direct
_audit_creation_date 2015-05-19
_audit_creation_method
;
Olex2 1.2
(compiled 2014.05.21 svn.r2940 for OlexSys, GUI svn.r4846)
;
_audit_update_record
;
2015-05-19 deposited with the CCDC.
2015-06-25 downloaded from the CCDC.
;
_cell_angle_alpha 90
_cell_angle_beta 104.209(4)
_cell_angle_gamma 90
_cell_formula_units_Z 4
_cell_length_a 15.4805(7)
_cell_length_b 31.8766(7)
_cell_length_c 15.9510(5)
_cell_measurement_reflns_used 17747
_cell_measurement_temperature 123.01(10)
_cell_measurement_theta_max 76.1930
_cell_measurement_theta_min 4.0020
_cell_volume 7630.5(5)
_computing_cell_refinement
;
CrysAlisPro, Agilent Technologies,
Version 1.171.37.31 (release 14-01-2014 CrysAlis171 .NET)
(compiled Jan 14 2014,18:38:05)
;
_computing_data_collection
;
CrysAlisPro, Agilent Technologies,
Version 1.171.37.31 (release 14-01-2014 CrysAlis171 .NET)
(compiled Jan 14 2014,18:38:05)
;
_computing_data_reduction
;
CrysAlisPro, Agilent Technologies,
Version 1.171.37.31 (release 14-01-2014 CrysAlis171 .NET)
(compiled Jan 14 2014,18:38:05)
;
_computing_molecular_graphics 'Olex2 (Dolomanov et al., 2009)'
_computing_publication_material 'Olex2 (Dolomanov et al., 2009)'
_computing_structure_refinement 'ShelXL (Sheldrick, 2008)'
_computing_structure_solution 'ShelXS (Sheldrick, 2008)'
_diffrn_ambient_environment N~2~
_diffrn_ambient_temperature 123.01(10)
_diffrn_detector 'CCD plate'
_diffrn_detector_area_resol_mean 5.1977
_diffrn_detector_type Atlas
_diffrn_measured_fraction_theta_full 0.998
_diffrn_measured_fraction_theta_max 0.998
_diffrn_measurement_details
;
  1 omega  -49.00   33.00   1.0000   15.0000
omega____ theta____ kappa____ phi______ frames
    -      -41.1176   37.0000 -180.0000 82

  2 omega -113.00  -13.00   1.0000   15.0000
omega____ theta____ kappa____ phi______ frames
    -      -41.1176  -57.0000   30.0000 100

  3 omega  -95.00   -2.00   1.0000   15.0000
omega____ theta____ kappa____ phi______ frames
    -      -41.1176  125.0000  150.0000 93

  4 omega  -35.00   74.00   1.0000   15.0000
omega____ theta____ kappa____ phi______ frames
    -       41.1176  -77.0000  -60.0000 109

  5 omega   36.00  136.00   1.0000   50.0000
omega____ theta____ kappa____ phi______ frames
    -      112.0000  -77.0000  -90.0000 100

  6 omega   36.00  116.00   1.0000   50.0000
omega____ theta____ kappa____ phi______ frames
    -      112.0000 -111.0000   90.0000 80

  7 omega   41.00   91.00   1.0000   50.0000
omega____ theta____ kappa____ phi______ frames
    -      112.0000  -30.0000 -120.0000 50

  8 omega   37.00  157.00   1.0000   50.0000
omega____ theta____ kappa____ phi______ frames
    -      112.0000  -15.0000   30.0000 120

  9 omega   35.00  109.00   1.0000   50.0000
omega____ theta____ kappa____ phi______ frames
    -      112.0000  -94.0000 -150.0000 74

 10 omega   36.00   90.00   1.0000   50.0000
omega____ theta____ kappa____ phi______ frames
    -      112.0000  -30.0000  -60.0000 54

 11 omega  102.00  174.00   1.0000   50.0000
omega____ theta____ kappa____ phi______ frames
    -      112.0000  111.0000    0.0000 72

 12 omega   40.00  129.00   1.0000   50.0000
omega____ theta____ kappa____ phi______ frames
    -      112.0000  -61.0000   60.0000 89

 13 omega   93.00  175.00   1.0000   50.0000
omega____ theta____ kappa____ phi______ frames
    -      112.0000   45.0000   60.0000 82
;
_diffrn_measurement_device 'four-circle diffractometer'
_diffrn_measurement_device_type 'SuperNova, Dual, Cu at zero, Atlas'
_diffrn_measurement_method '\w scans'
_diffrn_orient_matrix_UB_11 -0.0166242000
_diffrn_orient_matrix_UB_12 -0.0241525000
_diffrn_orient_matrix_UB_13 -0.0861672000
_diffrn_orient_matrix_UB_21 -0.0958352000
_diffrn_orient_matrix_UB_22 -0.0097009000
_diffrn_orient_matrix_UB_23 0.0057632000
_diffrn_orient_matrix_UB_31 -0.0326900000
_diffrn_orient_matrix_UB_32 0.0407261000
_diffrn_orient_matrix_UB_33 -0.0497259000
_diffrn_radiation_monochromator mirror
_diffrn_radiation_probe x-ray
_diffrn_radiation_type CuK\a
_diffrn_radiation_wavelength 1.54184
_diffrn_reflns_av_R_equivalents 0.0427
_diffrn_reflns_av_unetI/netI 0.0393
_diffrn_reflns_laue_measured_fraction_full 0.998
_diffrn_reflns_laue_measured_fraction_max 0.998
_diffrn_reflns_limit_h_max 17
_diffrn_reflns_limit_h_min -18
_diffrn_reflns_limit_k_max 37
_diffrn_reflns_limit_k_min -37
_diffrn_reflns_limit_l_max 19
_diffrn_reflns_limit_l_min -12
_diffrn_reflns_number 13484
_diffrn_reflns_point_group_measured_fraction_full 0.998
_diffrn_reflns_point_group_measured_fraction_max 0.998
_diffrn_reflns_theta_full 66.750
_diffrn_reflns_theta_max 66.744
_diffrn_reflns_theta_min 3.177
_diffrn_source 'sealed X-ray tube'
_diffrn_source_type 'SuperNova (Cu) X-ray Source'
_exptl_absorpt_coefficient_mu 2.057
_exptl_absorpt_correction_T_max 0.950
_exptl_absorpt_correction_T_min 0.837
_exptl_absorpt_correction_type gaussian
_exptl_absorpt_process_details
;
CrysAlisPro, Agilent Technologies,
Version 1.171.37.31 (release 14-01-2014 CrysAlis171 .NET)
(compiled Jan 14 2014,18:38:05)
Numerical absorption correction based on gaussian integration over
            a multifaceted crystal model
Empirical absorption correction using spherical harmonics,
 implemented in SCALE3 ABSPACK scaling algorithm.
;
_exptl_crystal_colour colourless
_exptl_crystal_colour_primary colourless
_exptl_crystal_density_diffrn 1.440
_exptl_crystal_description plate
_exptl_crystal_F_000 3472
_exptl_crystal_size_max 0.3697
_exptl_crystal_size_mid 0.26
_exptl_crystal_size_min 0.083
_refine_diff_density_max 0.773
_refine_diff_density_min -0.678
_refine_diff_density_rms 0.118
_refine_ls_extinction_method none
_refine_ls_goodness_of_fit_ref 1.085
_refine_ls_hydrogen_treatment mixed
_refine_ls_matrix_type full
_refine_ls_number_parameters 1168
_refine_ls_number_reflns 13484
_refine_ls_number_restraints 79
_refine_ls_restrained_S_all 1.105
_refine_ls_R_factor_all 0.0986
_refine_ls_R_factor_gt 0.0885
_refine_ls_shift/su_max 0.001
_refine_ls_shift/su_mean 0.000
_refine_ls_structure_factor_coef Fsqd
_refine_ls_weighting_details 'w=1/[\s^2^(Fo^2^)+(0.1226P)^2^+26.0562P] where P=(Fo^2^+2Fc^2^)/3'
_refine_ls_weighting_scheme calc
_refine_ls_wR_factor_gt 0.2750
_refine_ls_wR_factor_ref 0.2819
_reflns_Friedel_coverage 0.000
_reflns_number_gt 11316
_reflns_number_total 13484
_reflns_threshold_expression 'I > 2\s(I)'
_cod_data_source_file c5ra11905g2.cif
_cod_data_source_block OTf.MeOH_2@4.3OTf.MeOH_2
_cod_database_code 7220894
_shelxl_version_number 2013-4
_chemical_oxdiff_formula 'C60 H60 O8 N4'
_shelx_space_group_comment
;
The symmetry employed for this shelxl refinement is uniquely defined
by the following loop, which should always be used as a source of
symmetry information in preference to the above space-group names.
They are only intended as comments.
;
_reflns_odcompleteness_completeness 99.95
_reflns_odcompleteness_iscentric 1
_reflns_odcompleteness_theta 66.97
_olex2_refinement_description
;
1. Fixed Uiso
 At 1.2 times of:
  All C(H) groups, All C(H,H) groups, All C(H,H,H,H) groups, All N(H,H)
  groups, All N(H,H,H,H) groups
 At 1.5 times of:
  All C(H,H,H) groups, All O(H) groups
2. Shared sites
{C38A, C38B}
3. Restrained distances
 C38B-C39B = C38A-C39A
 1.52 with sigma of 0.02
 H1-O1 = H22-O22
 0.84 with sigma of 0.02
 S3B-O15B \\sim S3B-O16B \\sim S3B-O17B
 with sigma of 0.02
 S4-O18A \\sim S4-O18B \\sim S4-O19A \\sim S4-O19B \\sim S4-O20A \\sim S4-O20B
 with sigma of 0.02
 C64-F10A \\sim C64-F11A \\sim C64-F12A \\sim C64-F10B \\sim C64-F11B \\sim
C64-F12B \\sim C63B-F7B ~
 C63B-F8B \\sim C63B-F9B
 with sigma of 0.02
 F7B-F8B \\sim F8B-F9B \\sim F7B-F9B
 with sigma of 0.02
4. Uiso/Uaniso restraints and constraints
Uanis(C41B) \\sim Ueq, Uanis(C58B) \\sim Ueq: with sigma of 0.02 and sigma for
terminal atoms of 0.04
Uanis(F11A) \\sim Ueq: with sigma of 0.01 and sigma for terminal atoms of 0.02
Uanis(C38A) = Uanis(C38B)
Uiso(F8B) = Uiso(C63B) = Uiso(F7B) = Uiso(F9B)
5. Others
 Sof(C38B)=Sof(H38B)=Sof(C39B)=Sof(H39C)=Sof(H39D)=Sof(C40B)=Sof(H40C)=
 Sof(H40D)=Sof(C41B)=Sof(H41C)=Sof(H41D)=Sof(H42C)=Sof(H42D)=Sof(H43C)=
 Sof(H43D)=Sof(H3BC)=Sof(H3BD)=1-FVAR(1)
 Sof(C38A)=Sof(H38A)=Sof(C39A)=Sof(H39A)=Sof(H39B)=Sof(C40A)=Sof(H40A)=
 Sof(H40B)=Sof(C41)=Sof(H41A)=Sof(H41B)=Sof(H42A)=Sof(H42B)=Sof(H43A)=Sof(H43B)=
 Sof(H3AA)=Sof(H3AB)=FVAR(1)
 Sof(C53B)=Sof(H53B)=Sof(C54B)=Sof(H54C)=Sof(H54D)=Sof(C55B)=Sof(H55C)=
 Sof(H55D)=Sof(C56B)=Sof(H56C)=Sof(H56D)=Sof(C57B)=Sof(H57C)=Sof(H57D)=
 Sof(C58B)=Sof(H58C)=Sof(H58D)=Sof(H4AC)=Sof(H4AD)=1-FVAR(2)
 Sof(C53A)=Sof(H53A)=Sof(C54A)=Sof(H54A)=Sof(H54B)=Sof(C55A)=Sof(H55A)=
 Sof(H55B)=Sof(C56A)=Sof(H56A)=Sof(H56B)=Sof(C57A)=Sof(H57A)=Sof(H57B)=
 Sof(C58A)=Sof(H58A)=Sof(H58B)=Sof(H4AA)=Sof(H4AB)=FVAR(2)
 Sof(F10B)=Sof(F11B)=Sof(F12B)=Sof(O18B)=Sof(O19B)=Sof(O20B)=1-FVAR(3)
 Sof(F10A)=Sof(F11A)=Sof(F12A)=Sof(O18A)=Sof(O19A)=Sof(O20A)=FVAR(3)
 Fixed Sof: C63A(0.9) C63B(0.1) F7A(0.9) F7B(0.1) F8A(0.9) F8B(0.1) F9A(0.9)
 F9B(0.1) O15A(0.9) O15B(0.1) O16A(0.9) O16B(0.1) O17A(0.9) O17B(0.1) S3A(0.9)
 S3B(0.1)
6.a Ternary CH refined with riding coordinates:
 C8(H8), C14(H14), C23(H23), C29(H29), C38A(H38A), C38B(H38B), C44(H44),
 C53A(H53A), C53B(H53B), C59(H59)
6.b Secondary CH2 refined with riding coordinates:
 C7(H7A,H7B), C9(H9A,H9B), C10(H10A,H10B), C11(H11A,H11B), C12(H12A,H12B),
 C13(H13A,H13B), C22(H22A,H22B), C24(H24A,H24B), C25(H25A,H25B), C26(H26A,H26B),
  C27(H27A,H27B), C28(H28A,H28B), C37(H37A,H37B), C39A(H39A,H39B), C39B(H39C,
 H39D), C40A(H40A,H40B), C40B(H40C,H40D), C41(H41A,H41B), C41B(H41C,H41D),
 C42(H42A,H42B), C42(H42C,H42D), C43(H43A,H43B), C43(H43C,H43D), C52(H52A,H52B),
  C54A(H54A,H54B), C54B(H54C,H54D), C55A(H55A,H55B), C55B(H55C,H55D), C56A(H56A,
 H56B), C56B(H56C,H56D), C57A(H57A,H57B), C57B(H57C,H57D), C58A(H58A,H58B),
 C58B(H58C,H58D), N1(H1A,H1B), N2(H2A,H2B), N3(H3AA,H3AB), N3(H3BC,H3BD),
 N4A(H4AA,H4AB), N4A(H4AC,H4AD)
6.c Aromatic/amide H refined with riding coordinates:
 C6(H6), C21(H21), C36(H36), C51(H51)
6.d Idealised Me refined as rotating group:
 C15(H15A,H15B,H15C), C30(H30A,H30B,H30C), C45(H45A,H45B,H45C), C60(H60A,H60B,
 H60C), C66(H66A,H66B,H66C), C65(H65A,H65B,H65C)
6.e Idealised tetrahedral OH refined as rotating group:
 O2(H2), O3(H3), O4(H4), O5(H5), O6(H6A), O7(H7), O8(H8A), O21(H21A)
;
_olex2_submission_special_instructions 'No special instructions were received'

loop_
_space_group_symop_operation_xyz
'x, y, z'
'-x+1/2, y+1/2, -z+1/2'
'-x, -y, -z'
'x-1/2, -y-1/2, z-1/2'

loop_
_atom_site_label
_atom_site_type_symbol
_atom_site_fract_x
_atom_site_fract_y
_atom_site_fract_z
_atom_site_U_iso_or_equiv
_atom_site_adp_type
_atom_site_occupancy
_atom_site_site_symmetry_order
_atom_site_calc_flag
_atom_site_refinement_flags_posn
_atom_site_refinement_flags_adp
_atom_site_refinement_flags_occupancy
_atom_site_disorder_assembly
_atom_site_disorder_group
C1 C 0.6172(4) 0.37583(16) -0.0156(3) 0.0281(11) Uani 1 1 d . . . . .
C2 C 0.5337(4) 0.37783(17) 0.0028(3) 0.0291(11) Uani 1 1 d . . . . .
C3 C 0.4897(4) 0.34197(17) 0.0206(3) 0.0286(11) Uani 1 1 d . . . . .
C4 C 0.5333(4) 0.30344(17) 0.0235(3) 0.0280(11) Uani 1 1 d . . . . .
C5 C 0.6181(4) 0.30010(16) 0.0082(3) 0.0275(11) Uani 1 1 d . . . . .
C6 C 0.6572(4) 0.33656(16) -0.0122(3) 0.0269(11) Uani 1 1 d . . . . .
H6 H 0.7141 0.3347 -0.0245 0.032 Uiso 1 1 calc R . . . .
C7 C 0.3995(4) 0.34325(18) 0.0393(4) 0.0314(12) Uani 1 1 d . . . . .
H7A H 0.3591 0.3234 0.0008 0.038 Uiso 1 1 calc R . . . .
H7B H 0.3741 0.3718 0.0280 0.038 Uiso 1 1 calc R . . . .
C8 C 0.3304(4) 0.34527(17) 0.1684(4) 0.0317(12) Uani 1 1 d . . . . .
H8 H 0.3217 0.3761 0.1578 0.038 Uiso 1 1 calc R . . . .
C9 C 0.2440(4) 0.3233(2) 0.1233(4) 0.0368(13) Uani 1 1 d . . . . .
H9A H 0.2287 0.3303 0.0610 0.044 Uiso 1 1 calc R . . . .
H9B H 0.2520 0.2925 0.1291 0.044 Uiso 1 1 calc R . . . .
C10 C 0.1695(4) 0.3369(2) 0.1630(4) 0.0434(15) Uani 1 1 d . . . . .
H10A H 0.1158 0.3200 0.1376 0.052 Uiso 1 1 calc R . . . .
H10B H 0.1551 0.3667 0.1480 0.052 Uiso 1 1 calc R . . . .
C11 C 0.1926(4) 0.3321(2) 0.2617(4) 0.0433(15) Uani 1 1 d . . . . .
H11A H 0.1441 0.3443 0.2845 0.052 Uiso 1 1 calc R . . . .
H11B H 0.1971 0.3019 0.2767 0.052 Uiso 1 1 calc R . . . .
C12 C 0.2786(5) 0.3533(2) 0.3034(4) 0.0459(15) Uani 1 1 d . . . . .
H12A H 0.2938 0.3476 0.3663 0.055 Uiso 1 1 calc R . . . .
H12B H 0.2715 0.3840 0.2951 0.055 Uiso 1 1 calc R . . . .
C13 C 0.3542(4) 0.3382(2) 0.2655(4) 0.0416(14) Uani 1 1 d . . . . .
H13A H 0.4095 0.3537 0.2924 0.050 Uiso 1 1 calc R . . . .
H13B H 0.3651 0.3080 0.2780 0.050 Uiso 1 1 calc R . . . .
C14 C 0.6659(4) 0.25739(16) 0.0180(3) 0.0277(11) Uani 1 1 d . . . . .
H14 H 0.6194 0.2357 -0.0045 0.033 Uiso 1 1 calc R . . . .
C15 C 0.7355(4) 0.25373(19) -0.0358(4) 0.0356(13) Uani 1 1 d . . . . .
H15A H 0.7077 0.2608 -0.0961 0.053 Uiso 1 1 calc GR . . . .
H15B H 0.7582 0.2249 -0.0325 0.053 Uiso 1 1 calc GR . . . .
H15C H 0.7848 0.2731 -0.0129 0.053 Uiso 1 1 calc GR . . . .
C16 C 0.7059(4) 0.24717(16) 0.1138(3) 0.0279(11) Uani 1 1 d . . . . .
C17 C 0.6645(4) 0.21973(16) 0.1590(4) 0.0286(11) Uani 1 1 d . . . . .
C18 C 0.7013(4) 0.20989(16) 0.2459(4) 0.0294(11) Uani 1 1 d . . . . .
C19 C 0.7809(4) 0.22881(17) 0.2885(3) 0.0284(11) Uani 1 1 d . . . . .
C20 C 0.8254(3) 0.25699(15) 0.2456(3) 0.0247(10) Uani 1 1 d . . . . .
C21 C 0.7853(4) 0.26571(15) 0.1596(3) 0.0262(11) Uani 1 1 d . . . . .
H21 H 0.8134 0.2854 0.1302 0.031 Uiso 1 1 calc R . . . .
C22 C 0.6563(4) 0.17935(17) 0.2933(4) 0.0316(12) Uani 1 1 d . . . . .
H22A H 0.7010 0.1688 0.3445 0.038 Uiso 1 1 calc R . . . .
H22B H 0.6353 0.1551 0.2550 0.038 Uiso 1 1 calc R . . . .
C23 C 0.5977(4) 0.22931(19) 0.3940(4) 0.0340(12) Uani 1 1 d . . . . .
H23 H 0.6561 0.2226 0.4350 0.041 Uiso 1 1 calc R . . . .
C24 C 0.5245(5) 0.2274(2) 0.4425(4) 0.0431(15) Uani 1 1 d . . . . .
H24A H 0.5231 0.1990 0.4674 0.052 Uiso 1 1 calc R . . . .
H24B H 0.4661 0.2326 0.4017 0.052 Uiso 1 1 calc R . . . .
C25 C 0.5403(6) 0.2601(2) 0.5149(4) 0.0531(18) Uani 1 1 d . . . . .
H25A H 0.4910 0.2590 0.5443 0.064 Uiso 1 1 calc R . . . .
H25B H 0.5965 0.2535 0.5582 0.064 Uiso 1 1 calc R . . . .
C26 C 0.5460(5) 0.3039(2) 0.4790(4) 0.0500(17) Uani 1 1 d . . . . .
H26A H 0.4881 0.3115 0.4396 0.060 Uiso 1 1 calc R . . . .
H26B H 0.5594 0.3245 0.5269 0.060 Uiso 1 1 calc R . . . .
C27 C 0.6187(5) 0.30531(19) 0.4300(4) 0.0417(14) Uani 1 1 d . . . . .
H27A H 0.6209 0.3337 0.4054 0.050 Uiso 1 1 calc R . . . .
H27B H 0.6771 0.2997 0.4706 0.050 Uiso 1 1 calc R . . . .
C28 C 0.6023(4) 0.27321(18) 0.3577(4) 0.0358(13) Uani 1 1 d . . . . .
H28A H 0.6511 0.2745 0.3276 0.043 Uiso 1 1 calc R . . . .
H28B H 0.5457 0.2797 0.3152 0.043 Uiso 1 1 calc R . . . .
C29 C 0.9142(4) 0.27704(16) 0.2913(4) 0.0285(11) Uani 1 1 d . . . . .
H29 H 0.9363 0.2615 0.3469 0.034 Uiso 1 1 calc R . . . .
C30 C 0.9842(4) 0.27114(18) 0.2390(4) 0.0353(13) Uani 1 1 d . . . . .
H30A H 0.9881 0.2414 0.2250 0.053 Uiso 1 1 calc GR . . . .
H30B H 1.0423 0.2808 0.2731 0.053 Uiso 1 1 calc GR . . . .
H30C H 0.9671 0.2874 0.1854 0.053 Uiso 1 1 calc GR . . . .
C31 C 0.9014(3) 0.32224(16) 0.3150(3) 0.0256(10) Uani 1 1 d . . . . .
C32 C 0.8722(4) 0.33178(17) 0.3891(3) 0.0281(11) Uani 1 1 d . . . . .
C33 C 0.8571(4) 0.37310(17) 0.4105(3) 0.0295(11) Uani 1 1 d . . . . .
C34 C 0.8732(4) 0.40549(16) 0.3570(4) 0.0280(11) Uani 1 1 d . . . . .
C35 C 0.9049(3) 0.39764(16) 0.2837(3) 0.0260(11) Uani 1 1 d . . . . .
C36 C 0.9173(3) 0.35571(16) 0.2645(3) 0.0260(11) Uani 1 1 d . . . . .
H36 H 0.9377 0.3496 0.2144 0.031 Uiso 1 1 calc R . . . .
C37 C 0.8205(4) 0.38523(18) 0.4859(4) 0.0331(12) Uani 1 1 d . . . . .
H37A H 0.7653 0.4018 0.4650 0.040 Uiso 1 1 calc R . . . .
H37B H 0.8050 0.3596 0.5141 0.040 Uiso 1 1 calc R . . . .
C38A C 0.8521(5) 0.4348(2) 0.6151(5) 0.0530(18) Uani 0.764(15) 1 d D . P A 1
H38A H 0.8134 0.4158 0.6401 0.064 Uiso 0.764(15) 1 calc R . P A 1
C38B C 0.8521(5) 0.4348(2) 0.6151(5) 0.0530(18) Uani 0.236(15) 1 d D . P A 2
H38B H 0.8376 0.4619 0.5832 0.064 Uiso 0.236(15) 1 calc R . P A 2
C39A C 0.7990(8) 0.4714(4) 0.5772(7) 0.072(4) Uani 0.764(15) 1 d D . P A 1
H39A H 0.7468 0.4621 0.5317 0.086 Uiso 0.764(15) 1 calc R . P A 1
H39B H 0.8355 0.4901 0.5501 0.086 Uiso 0.764(15) 1 calc R . P A 1
C39B C 0.7671(19) 0.4270(11) 0.639(3) 0.069(12) Uani 0.236(15) 1 d D . P A 2
H39C H 0.7189 0.4234 0.5861 0.083 Uiso 0.236(15) 1 calc R . P A 2
H39D H 0.7720 0.4007 0.6729 0.083 Uiso 0.236(15) 1 calc R . P A 2
C40A C 0.7675(8) 0.4954(4) 0.6462(10) 0.080(4) Uani 0.764(15) 1 d . . P A 1
H40A H 0.7344 0.5206 0.6200 0.096 Uiso 0.764(15) 1 calc R . P A 1
H40B H 0.7260 0.4775 0.6688 0.096 Uiso 0.764(15) 1 calc R . P A 1
C40B C 0.743(2) 0.4611(11) 0.690(2) 0.055(9) Uani 0.236(15) 1 d . . P A 2
H40C H 0.7078 0.4490 0.7285 0.066 Uiso 0.236(15) 1 calc R . P A 2
H40D H 0.7040 0.4807 0.6504 0.066 Uiso 0.236(15) 1 calc R . P A 2
C41 C 0.8416(9) 0.5082(4) 0.7185(9) 0.070(4) Uani 0.764(15) 1 d . . P A 1
H41A H 0.8176 0.5226 0.7629 0.084 Uiso 0.764(15) 1 calc R . P A 1
H41B H 0.8801 0.5283 0.6972 0.084 Uiso 0.764(15) 1 calc R . P A 1
C41B C 0.819(3) 0.4865(18) 0.747(3) 0.078(12) Uani 0.236(15) 1 d . U P A 2
H41C H 0.8194 0.5147 0.7207 0.094 Uiso 0.236(15) 1 calc R . P A 2
H41D H 0.8066 0.4904 0.8043 0.094 Uiso 0.236(15) 1 calc R . P A 2
C42 C 0.8959(8) 0.4713(3) 0.7581(6) 0.080(3) Uani 1 1 d . . . . .
H42A H 0.8589 0.4520 0.7833 0.096 Uiso 0.764(15) 1 calc R . P A 1
H42B H 0.9468 0.4807 0.8050 0.096 Uiso 0.764(15) 1 calc R . P A 1
H42C H 0.9030 0.4513 0.8069 0.096 Uiso 0.236(15) 1 calc R . P A 2
H42D H 0.9380 0.4946 0.7789 0.096 Uiso 0.236(15) 1 calc R . P A 2
C43 C 0.9301(6) 0.4486(3) 0.6877(6) 0.066(2) Uani 1 1 d . . . . .
H43A H 0.9691 0.4677 0.6645 0.079 Uiso 0.764(15) 1 calc R . P A 1
H43B H 0.9658 0.4239 0.7129 0.079 Uiso 0.764(15) 1 calc R . P A 1
H43C H 0.9691 0.4677 0.6645 0.079 Uiso 0.236(15) 1 calc R . P A 2
H43D H 0.9658 0.4239 0.7129 0.079 Uiso 0.236(15) 1 calc R . P A 2
C44 C 0.9211(4) 0.43371(16) 0.2263(4) 0.0281(11) Uani 1 1 d . . . . .
H44 H 0.9484 0.4572 0.2654 0.034 Uiso 1 1 calc R . . . .
C45 C 0.9856(4) 0.42273(18) 0.1713(4) 0.0340(12) Uani 1 1 d . . . . .
H45A H 1.0425 0.4136 0.2090 0.051 Uiso 1 1 calc GR . . . .
H45B H 0.9954 0.4475 0.1383 0.051 Uiso 1 1 calc GR . . . .
H45C H 0.9605 0.4000 0.1313 0.051 Uiso 1 1 calc GR . . . .
C46 C 0.8321(4) 0.44934(16) 0.1717(3) 0.0272(11) Uani 1 1 d . . . . .
C47 C 0.7945(4) 0.48672(16) 0.1897(3) 0.0282(11) Uani 1 1 d . . . . .
C48 C 0.7130(4) 0.50070(16) 0.1416(4) 0.0303(12) Uani 1 1 d . . . . .
C49 C 0.6678(4) 0.47701(17) 0.0712(4) 0.0308(12) Uani 1 1 d . . . . .
C50 C 0.7050(4) 0.43983(16) 0.0475(4) 0.0278(11) Uani 1 1 d . . . . .
C51 C 0.7845(4) 0.42647(16) 0.1007(3) 0.0276(11) Uani 1 1 d . . . . .
H51 H 0.8080 0.4003 0.0884 0.033 Uiso 1 1 calc R . . . .
C52 C 0.6743(4) 0.54210(17) 0.1603(4) 0.0350(13) Uani 1 1 d . . . . .
H52A H 0.7165 0.5649 0.1558 0.042 Uiso 1 1 calc R . . B 1
H52B H 0.6181 0.5473 0.1160 0.042 Uiso 1 1 calc R . . B 1
C53A C 0.5833(8) 0.5784(3) 0.2474(9) 0.031(2) Uani 0.707(13) 1 d . . P C 1
H53A H 0.5265 0.5699 0.2057 0.038 Uiso 0.707(13) 1 calc R . P C 1
C53B C 0.6137(17) 0.5758(7) 0.2924(19) 0.028(5) Uani 0.293(13) 1 d . . P C 2
H53B H 0.6264 0.5700 0.3559 0.034 Uiso 0.293(13) 1 calc R . P C 2
C54A C 0.6120(7) 0.6212(2) 0.2200(7) 0.033(2) Uani 0.707(13) 1 d . . P C 1
H54A H 0.6189 0.6198 0.1600 0.040 Uiso 0.707(13) 1 calc R . P C 1
H54B H 0.6699 0.6295 0.2586 0.040 Uiso 0.707(13) 1 calc R . P C 1
C54B C 0.6514(17) 0.6194(6) 0.275(2) 0.037(6) Uani 0.293(13) 1 d . . P C 2
H54C H 0.6417 0.6246 0.2125 0.045 Uiso 0.293(13) 1 calc R . P C 2
H54D H 0.7159 0.6213 0.3029 0.045 Uiso 0.293(13) 1 calc R . P C 2
C55A C 0.5401(7) 0.6533(3) 0.2262(6) 0.039(2) Uani 0.707(13) 1 d . . P C 1
H55A H 0.5597 0.6815 0.2125 0.047 Uiso 0.707(13) 1 calc R . P C 1
H55B H 0.4845 0.6464 0.1824 0.047 Uiso 0.707(13) 1 calc R . P C 1
C55B C 0.5967(17) 0.6513(6) 0.3174(17) 0.047(7) Uani 0.293(13) 1 d . . P C 2
H55C H 0.6075 0.6455 0.3801 0.056 Uiso 0.293(13) 1 calc R . P C 2
H55D H 0.6169 0.6802 0.3102 0.056 Uiso 0.293(13) 1 calc R . P C 2
C56A C 0.5206(13) 0.6543(5) 0.3148(9) 0.045(4) Uani 0.707(13) 1 d . . P C 1
H56A H 0.5737 0.6648 0.3578 0.054 Uiso 0.707(13) 1 calc R . P C 1
H56B H 0.4708 0.6740 0.3138 0.054 Uiso 0.707(13) 1 calc R . P C 1
C56B C 0.501(3) 0.6476(10) 0.277(3) 0.045(8) Uani 0.293(13) 1 d . . P C 2
H56C H 0.4911 0.6527 0.2137 0.054 Uiso 0.293(13) 1 calc R . P C 2
H56D H 0.4684 0.6692 0.3006 0.054 Uiso 0.293(13) 1 calc R . P C 2
C57A C 0.4964(11) 0.6114(4) 0.3414(10) 0.058(4) Uani 0.707(13) 1 d . . P C 1
H57A H 0.4390 0.6025 0.3028 0.069 Uiso 0.707(13) 1 calc R . P C 1
H57B H 0.4889 0.6126 0.4012 0.069 Uiso 0.707(13) 1 calc R . P C 1
C57B C 0.4651(16) 0.6033(7) 0.292(2) 0.038(6) Uani 0.293(13) 1 d . . P C 2
H57C H 0.4744 0.5979 0.3544 0.045 Uiso 0.293(13) 1 calc R . P C 2
H57D H 0.4005 0.6016 0.2643 0.045 Uiso 0.293(13) 1 calc R . P C 2
C58A C 0.5685(8) 0.5792(3) 0.3367(7) 0.050(3) Uani 0.707(13) 1 d . . P C 1
H58A H 0.6248 0.5867 0.3788 0.060 Uiso 0.707(13) 1 calc R . P C 1
H58B H 0.5499 0.5511 0.3517 0.060 Uiso 0.707(13) 1 calc R . P C 1
C58B C 0.5164(15) 0.5706(6) 0.2510(13) 0.034(5) Uani 0.293(13) 1 d . U P C 2
H58C H 0.4968 0.5419 0.2612 0.041 Uiso 0.293(13) 1 calc R . P C 2
H58D H 0.5048 0.5751 0.1878 0.041 Uiso 0.293(13) 1 calc R . P C 2
C59 C 0.6622(4) 0.41588(17) -0.0349(4) 0.0329(12) Uani 1 1 d . . . . .
H59 H 0.6140 0.4343 -0.0692 0.040 Uiso 1 1 calc R . . . .
C60 C 0.7290(5) 0.4090(2) -0.0903(4) 0.0429(15) Uani 1 1 d . . . . .
H60A H 0.7772 0.3907 -0.0594 0.064 Uiso 1 1 calc GR . . . .
H60B H 0.7538 0.4361 -0.1017 0.064 Uiso 1 1 calc GR . . . .
H60C H 0.6986 0.3959 -0.1452 0.064 Uiso 1 1 calc GR . . . .
N1 N 0.4067(3) 0.33158(15) 0.1324(3) 0.0304(10) Uani 1 1 d . . . . .
H1A H 0.4123 0.3007 0.1379 0.036 Uiso 1 1 calc R . . . .
H1B H 0.4622 0.3440 0.1684 0.036 Uiso 1 1 calc R . . . .
N2 N 0.5783(3) 0.19677(15) 0.3232(3) 0.0319(10) Uani 1 1 d . . . . .
H2A H 0.5474 0.1730 0.3432 0.038 Uiso 1 1 calc R . . . .
H2B H 0.5361 0.2092 0.2724 0.038 Uiso 1 1 calc R . . . .
N3 N 0.8865(3) 0.41047(17) 0.5506(3) 0.0376(11) Uani 1 1 d . . . . .
H3AA H 0.9332 0.3912 0.5824 0.045 Uiso 0.764(15) 1 calc R . P A 1
H3AB H 0.9156 0.4304 0.5185 0.045 Uiso 0.764(15) 1 calc R . P A 1
H3BC H 0.9332 0.3912 0.5824 0.045 Uiso 0.236(15) 1 calc R . P A 2
H3BD H 0.9156 0.4304 0.5185 0.045 Uiso 0.236(15) 1 calc R . P A 2
N4A N 0.6559(4) 0.54347(15) 0.2480(4) 0.0398(12) Uani 1 1 d . . . . .
H4AA H 0.7113 0.5501 0.2922 0.048 Uiso 0.707(13) 1 calc R . P C 1
H4AB H 0.6338 0.5159 0.2621 0.048 Uiso 0.707(13) 1 calc R . P C 1
H4AC H 0.6208 0.5177 0.2504 0.048 Uiso 0.293(13) 1 calc R . P C 2
H4AD H 0.7148 0.5385 0.2882 0.048 Uiso 0.293(13) 1 calc R . P C 2
O1 O 0.4946(3) 0.41707(12) 0.0009(3) 0.0330(9) Uani 1 1 d D . . . .
O2 O 0.4850(3) 0.27029(12) 0.0424(3) 0.0332(9) Uani 1 1 d . . . . .
H2 H 0.5191 0.2498 0.0585 0.050 Uiso 1 1 calc GR . . . .
O3 O 0.5815(3) 0.20425(13) 0.1185(3) 0.0352(9) Uani 1 1 d . . . . .
H3 H 0.5831 0.1779 0.1185 0.053 Uiso 1 1 calc GR . . . .
O4 O 0.8138(3) 0.21854(12) 0.3740(3) 0.0357(9) Uani 1 1 d . . . . .
H4 H 0.8363 0.2399 0.4017 0.054 Uiso 1 1 calc GR . . . .
O5 O 0.8569(3) 0.29796(12) 0.4360(3) 0.0363(9) Uani 1 1 d . . . . .
H5 H 0.8537 0.3059 0.4853 0.054 Uiso 1 1 calc GR . . . .
O6 O 0.8571(3) 0.44491(12) 0.3838(3) 0.0346(9) Uani 1 1 d . . . . .
H6A H 0.8684 0.4627 0.3492 0.052 Uiso 1 1 calc GR . . . .
O7 O 0.8387(3) 0.51000(12) 0.2615(3) 0.0367(9) Uani 1 1 d . . . . .
H7 H 0.8614 0.5314 0.2449 0.055 Uiso 1 1 calc GR . . . .
O8 O 0.5874(3) 0.49196(12) 0.0244(3) 0.0394(10) Uani 1 1 d . . . . .
H8A H 0.5526 0.4718 0.0076 0.059 Uiso 1 1 calc GR . . . .
C63A C 0.0997(5) 0.4497(2) -0.0142(5) 0.0397(16) Uani 0.9 1 d . . P D 1
C63B C 0.065(4) 0.450(3) -0.047(5) 0.088(12) Uiso 0.1 1 d . . P E 2
F7A F 0.1271(3) 0.44009(14) 0.0694(3) 0.0492(11) Uani 0.9 1 d . . P D 1
F7B F -0.024(4) 0.454(2) -0.080(4) 0.088(12) Uiso 0.1 1 d . . P E 2
F8A F 0.1367(5) 0.48582(15) -0.0253(4) 0.0628(17) Uani 0.9 1 d . . P D 1
F8B F 0.081(4) 0.438(2) 0.035(4) 0.088(12) Uiso 0.1 1 d . . P E 2
F9A F 0.0116(4) 0.45438(16) -0.0325(3) 0.0582(12) Uani 0.9 1 d . . P D 1
F9B F 0.104(5) 0.488(3) -0.051(5) 0.088(12) Uiso 0.1 1 d . . P E 2
O15A O 0.1105(4) 0.42586(18) -0.1672(4) 0.0396(12) Uani 0.9 1 d . . P D 1
O15B O 0.043(3) 0.3773(14) -0.107(3) 0.036(13) Uiso 0.1 1 d . . P E 2
O16A O 0.0778(5) 0.37324(16) -0.0684(4) 0.0493(14) Uani 0.9 1 d . . P D 1
O16B O 0.061(5) 0.434(2) -0.208(4) 0.078(19) Uiso 0.1 1 d . . P E 2
O17A O 0.2249(4) 0.40340(17) -0.0423(4) 0.0471(12) Uani 0.9 1 d . . P D 1
O17B O 0.183(4) 0.4073(19) -0.093(4) 0.059(14) Uiso 0.1 1 d . . P E 2
S3A S 0.13192(16) 0.40850(5) -0.08039(16) 0.0343(4) Uani 0.9 1 d . . P D 1
S3B S 0.090(2) 0.4130(7) -0.128(2) 0.066(6) Uani 0.1 1 d . . P E 2
C64 C 0.8419(5) 0.6135(3) 0.5153(5) 0.068(2) Uani 1 1 d . . . . .
F10A F 0.7983(15) 0.6482(5) 0.4862(15) 0.084(8) Uani 0.592(16) 1 d . . P F 1
F10B F 0.9096(8) 0.6418(5) 0.5607(8) 0.065(4) Uani 0.408(16) 1 d . . P F 2
F11A F 0.9027(8) 0.6115(6) 0.5851(6) 0.093(4) Uani 0.592(16) 1 d . U P F 1
F11B F 0.8288(18) 0.5960(4) 0.5851(11) 0.093(7) Uani 0.408(16) 1 d . . P F 2
F12A F 0.7766(7) 0.5853(3) 0.5294(7) 0.075(3) Uani 0.592(16) 1 d . . P F 1
F12B F 0.7813(17) 0.6431(7) 0.4935(14) 0.047(5) Uani 0.408(16) 1 d . . P F 2
O18A O 0.9356(17) 0.6228(7) 0.4143(12) 0.050(5) Uani 0.592(16) 1 d . . P F 1
O18B O 0.919(3) 0.6205(10) 0.3864(16) 0.055(8) Uani 0.408(16) 1 d . . P F 2
O19A O 0.9240(10) 0.5509(3) 0.4525(10) 0.058(3) Uani 0.592(16) 1 d . . P F 1
O19B O 0.8023(8) 0.5637(6) 0.4038(14) 0.076(7) Uani 0.408(16) 1 d . . P F 2
O20A O 0.8008(5) 0.5879(3) 0.3540(5) 0.045(2) Uani 0.592(16) 1 d . . P F 1
O20B O 0.9483(10) 0.5631(5) 0.4864(11) 0.054(5) Uani 0.408(16) 1 d . . P F 2
S4 S 0.87966(11) 0.58925(5) 0.42943(12) 0.0461(4) Uani 1 1 d . . . . .
C61 C 0.7823(5) 0.3109(2) 0.7330(5) 0.0493(17) Uani 1 1 d . . . G 1
F1 F 0.7270(3) 0.27894(15) 0.7325(3) 0.0680(13) Uani 1 1 d . . . G 1
F2 F 0.8206(4) 0.32039(17) 0.8141(3) 0.0740(14) Uani 1 1 d . . . G 1
F3 F 0.7330(3) 0.34390(16) 0.6992(4) 0.0747(14) Uani 1 1 d . . . G 1
O9 O 0.8101(3) 0.28995(16) 0.5881(3) 0.0488(11) Uani 1 1 d . . . G 1
O10 O 0.9112(3) 0.26331(13) 0.7161(3) 0.0412(10) Uani 1 1 d . . . G 1
O11 O 0.9170(3) 0.33685(14) 0.6786(3) 0.0480(11) Uani 1 1 d . . . G 1
S1 S 0.86411(10) 0.29887(5) 0.67185(9) 0.0361(3) Uani 1 1 d . . . G 1
C62 C 0.4813(7) 0.4570(3) 0.3969(6) 0.070(2) Uani 1 1 d . . . . .
F4 F 0.4190(4) 0.4325(2) 0.3459(4) 0.0906(18) Uani 1 1 d . . . . .
F5 F 0.4899(6) 0.4463(2) 0.4770(4) 0.116(3) Uani 1 1 d . . . . .
F6 F 0.4470(4) 0.4959(2) 0.3878(5) 0.0951(19) Uani 1 1 d . . . . .
O12 O 0.5582(3) 0.46750(14) 0.2734(3) 0.0463(11) Uani 1 1 d . . . . .
O13 O 0.6094(4) 0.41232(16) 0.3781(4) 0.0671(16) Uani 1 1 d . . . . .
O14 O 0.6410(4) 0.48532(17) 0.4167(4) 0.0675(15) Uani 1 1 d . . . . .
S2 S 0.58448(12) 0.45542(5) 0.36375(11) 0.0464(4) Uani 1 1 d . . . . .
C66 C 0.3576(5) 0.4615(2) 0.1324(5) 0.0520(17) Uani 1 1 d . . . . .
H66A H 0.3115 0.4565 0.0791 0.078 Uiso 1 1 calc GR . . . .
H66B H 0.3788 0.4905 0.1329 0.078 Uiso 1 1 calc GR . . . .
H66C H 0.3326 0.4569 0.1824 0.078 Uiso 1 1 calc GR . . . .
O22 O 0.4309(3) 0.43306(14) 0.1365(3) 0.0426(10) Uani 1 1 d D . . . .
C65 C 0.6548(4) 0.3593(3) 0.2176(4) 0.0480(16) Uani 1 1 d . . . . .
H65A H 0.6534 0.3414 0.1672 0.072 Uiso 1 1 calc GR . . . .
H65B H 0.6958 0.3473 0.2687 0.072 Uiso 1 1 calc GR . . . .
H65C H 0.6751 0.3875 0.2069 0.072 Uiso 1 1 calc GR . . . .
O21 O 0.5684(3) 0.36176(14) 0.2318(3) 0.0405(10) Uani 1 1 d . . . . .
H21A H 0.5704 0.3753 0.2775 0.061 Uiso 1 1 calc GR . . . .
H1 H 0.467(4) 0.420(2) 0.040(3) 0.029(16) Uiso 1 1 d D . . . .
H22 H 0.477(3) 0.435(2) 0.179(3) 0.04(2) Uiso 1 1 d D . . . .

loop_
_atom_site_aniso_label
_atom_site_aniso_U_11
_atom_site_aniso_U_22
_atom_site_aniso_U_33
_atom_site_aniso_U_23
_atom_site_aniso_U_13
_atom_site_aniso_U_12
C1 0.037(3) 0.023(3) 0.026(3) 0.001(2) 0.011(2) 0.000(2)
C2 0.036(3) 0.027(3) 0.026(3) 0.001(2) 0.008(2) 0.004(2)
C3 0.029(3) 0.031(3) 0.026(3) -0.005(2) 0.007(2) -0.003(2)
C4 0.034(3) 0.026(3) 0.025(3) -0.002(2) 0.010(2) -0.005(2)
C5 0.035(3) 0.023(3) 0.026(3) -0.001(2) 0.011(2) 0.000(2)
C6 0.032(3) 0.024(3) 0.026(3) -0.002(2) 0.010(2) -0.001(2)
C7 0.035(3) 0.027(3) 0.032(3) -0.003(2) 0.007(2) 0.000(2)
C8 0.036(3) 0.022(3) 0.040(3) -0.002(2) 0.016(2) -0.001(2)
C9 0.035(3) 0.036(3) 0.040(3) 0.000(2) 0.013(3) -0.003(2)
C10 0.035(3) 0.045(4) 0.052(4) 0.003(3) 0.016(3) 0.000(3)
C11 0.043(3) 0.045(4) 0.052(4) -0.004(3) 0.031(3) -0.004(3)
C12 0.048(4) 0.050(4) 0.046(4) -0.006(3) 0.025(3) -0.006(3)
C13 0.034(3) 0.052(4) 0.041(3) -0.010(3) 0.015(3) -0.003(3)
C14 0.035(3) 0.020(3) 0.031(3) -0.004(2) 0.014(2) -0.002(2)
C15 0.048(3) 0.029(3) 0.035(3) -0.004(2) 0.021(3) 0.004(2)
C16 0.032(3) 0.021(2) 0.034(3) 0.000(2) 0.014(2) 0.002(2)
C17 0.032(3) 0.022(2) 0.036(3) -0.003(2) 0.015(2) -0.001(2)
C18 0.034(3) 0.021(2) 0.038(3) 0.001(2) 0.017(2) -0.002(2)
C19 0.033(3) 0.023(3) 0.032(3) 0.001(2) 0.014(2) -0.002(2)
C20 0.029(3) 0.015(2) 0.035(3) -0.0008(19) 0.018(2) -0.0022(19)
C21 0.032(3) 0.017(2) 0.036(3) -0.001(2) 0.020(2) -0.001(2)
C22 0.039(3) 0.025(3) 0.036(3) 0.002(2) 0.018(2) -0.005(2)
C23 0.038(3) 0.038(3) 0.027(3) 0.000(2) 0.010(2) -0.001(2)
C24 0.060(4) 0.030(3) 0.046(3) 0.001(3) 0.027(3) -0.001(3)
C25 0.077(5) 0.050(4) 0.038(3) -0.003(3) 0.027(3) 0.014(4)
C26 0.071(5) 0.042(4) 0.038(3) -0.007(3) 0.016(3) 0.012(3)
C27 0.053(4) 0.025(3) 0.044(3) -0.002(2) 0.006(3) 0.003(3)
C28 0.042(3) 0.029(3) 0.040(3) -0.002(2) 0.017(3) 0.001(2)
C29 0.031(3) 0.019(2) 0.037(3) 0.000(2) 0.011(2) 0.000(2)
C30 0.033(3) 0.025(3) 0.054(4) -0.003(2) 0.022(3) -0.002(2)
C31 0.024(2) 0.022(2) 0.031(3) 0.000(2) 0.007(2) 0.0019(19)
C32 0.030(3) 0.024(3) 0.030(3) 0.003(2) 0.008(2) 0.002(2)
C33 0.030(3) 0.030(3) 0.028(3) 0.000(2) 0.007(2) 0.003(2)
C34 0.030(3) 0.021(3) 0.033(3) -0.004(2) 0.008(2) 0.002(2)
C35 0.027(3) 0.019(2) 0.033(3) 0.002(2) 0.011(2) 0.001(2)
C36 0.027(3) 0.021(2) 0.032(3) -0.002(2) 0.011(2) -0.001(2)
C37 0.037(3) 0.032(3) 0.033(3) 0.000(2) 0.014(2) 0.001(2)
C38A 0.047(4) 0.057(4) 0.063(4) -0.025(4) 0.028(3) -0.008(3)
C38B 0.047(4) 0.057(4) 0.063(4) -0.025(4) 0.028(3) -0.008(3)
C39A 0.067(7) 0.068(7) 0.065(7) -0.025(6) -0.012(6) 0.022(6)
C39B 0.09(3) 0.05(2) 0.07(2) -0.036(18) 0.04(2) -0.012(18)
C40A 0.065(7) 0.057(7) 0.115(11) -0.039(7) 0.017(7) 0.010(6)
C40B 0.07(2) 0.052(19) 0.058(19) -0.024(15) 0.035(16) -0.001(15)
C41 0.069(8) 0.058(7) 0.086(9) -0.027(6) 0.025(7) 0.006(6)
C41B 0.09(2) 0.09(2) 0.074(18) -0.025(15) 0.041(16) -0.002(16)
C42 0.099(8) 0.079(7) 0.064(5) -0.022(5) 0.021(5) -0.001(6)
C43 0.072(5) 0.059(5) 0.064(5) -0.017(4) 0.012(4) 0.012(4)
C44 0.033(3) 0.015(2) 0.039(3) -0.002(2) 0.014(2) -0.002(2)
C45 0.033(3) 0.024(3) 0.050(3) -0.001(2) 0.020(3) -0.004(2)
C46 0.035(3) 0.019(2) 0.033(3) 0.002(2) 0.019(2) -0.003(2)
C47 0.038(3) 0.020(2) 0.031(3) 0.001(2) 0.018(2) -0.002(2)
C48 0.042(3) 0.020(3) 0.035(3) 0.001(2) 0.021(2) 0.002(2)
C49 0.033(3) 0.024(3) 0.038(3) 0.006(2) 0.014(2) 0.001(2)
C50 0.034(3) 0.019(2) 0.035(3) 0.004(2) 0.018(2) -0.003(2)
C51 0.037(3) 0.015(2) 0.037(3) 0.002(2) 0.022(2) 0.000(2)
C52 0.044(3) 0.018(3) 0.047(3) 0.004(2) 0.020(3) 0.007(2)
C53A 0.036(6) 0.017(4) 0.046(6) -0.001(4) 0.018(5) 0.004(4)
C53B 0.029(12) 0.022(10) 0.034(13) 0.003(10) 0.009(11) 0.002(8)
C54A 0.049(5) 0.017(4) 0.038(5) 0.002(3) 0.022(5) 0.003(4)
C54B 0.051(14) 0.013(9) 0.057(16) 0.003(9) 0.029(13) -0.001(9)
C55A 0.053(5) 0.021(4) 0.046(5) 0.001(3) 0.020(4) 0.008(4)
C55B 0.061(16) 0.017(9) 0.077(17) -0.007(9) 0.046(13) -0.003(9)
C56A 0.077(10) 0.023(6) 0.046(8) -0.002(6) 0.040(8) 0.009(5)
C56B 0.07(2) 0.015(13) 0.06(2) 0.008(15) 0.04(2) 0.018(12)
C57A 0.086(10) 0.034(6) 0.074(9) 0.008(6) 0.061(8) 0.009(6)
C57B 0.037(12) 0.024(11) 0.055(16) 0.003(11) 0.019(12) 0.002(9)
C58A 0.085(8) 0.021(4) 0.060(6) 0.011(4) 0.046(6) 0.008(4)
C58B 0.048(12) 0.015(8) 0.042(10) 0.002(7) 0.018(9) 0.016(8)
C59 0.041(3) 0.023(3) 0.037(3) 0.008(2) 0.013(3) 0.000(2)
C60 0.059(4) 0.039(3) 0.036(3) 0.001(3) 0.022(3) -0.010(3)
N1 0.030(2) 0.030(2) 0.032(2) 0.0000(19) 0.0095(19) -0.0028(19)
N2 0.037(3) 0.029(2) 0.034(2) 0.0017(19) 0.016(2) -0.0054(19)
N3 0.038(3) 0.045(3) 0.032(2) -0.005(2) 0.010(2) 0.001(2)
N4A 0.048(3) 0.025(2) 0.057(3) -0.012(2) 0.032(3) -0.006(2)
O1 0.038(2) 0.0238(19) 0.041(2) 0.0034(16) 0.0160(18) 0.0048(16)
O2 0.035(2) 0.0215(18) 0.045(2) -0.0003(16) 0.0130(18) 0.0000(15)
O3 0.036(2) 0.029(2) 0.042(2) 0.0015(17) 0.0123(18) -0.0074(16)
O4 0.047(2) 0.029(2) 0.032(2) 0.0038(16) 0.0114(18) -0.0092(18)
O5 0.054(3) 0.026(2) 0.035(2) 0.0040(16) 0.0205(19) 0.0015(17)
O6 0.048(2) 0.0221(19) 0.037(2) -0.0021(16) 0.0157(18) 0.0044(17)
O7 0.051(3) 0.0208(19) 0.040(2) -0.0028(16) 0.0137(19) -0.0006(17)
O8 0.038(2) 0.0242(19) 0.055(3) 0.0049(18) 0.010(2) 0.0036(17)
C63A 0.054(4) 0.029(3) 0.045(4) 0.000(3) 0.027(3) -0.002(3)
F7A 0.063(3) 0.051(3) 0.040(2) -0.0067(19) 0.026(2) -0.002(2)
F8A 0.110(5) 0.027(2) 0.070(4) -0.009(2) 0.058(4) -0.010(3)
F9A 0.060(3) 0.064(3) 0.057(3) -0.007(2) 0.028(2) 0.020(2)
O15A 0.051(3) 0.038(3) 0.036(3) 0.000(2) 0.022(3) -0.005(2)
O16A 0.072(4) 0.031(3) 0.058(4) -0.006(2) 0.042(4) -0.010(3)
O17A 0.052(3) 0.047(3) 0.046(3) 0.004(2) 0.020(3) 0.011(2)
S3A 0.0464(11) 0.0240(8) 0.0398(11) -0.0036(7) 0.0245(9) 0.0002(7)
S3B 0.11(2) 0.037(11) 0.051(14) -0.009(10) 0.023(17) 0.002(12)
C64 0.065(5) 0.095(7) 0.052(5) 0.007(4) 0.030(4) 0.026(5)
F10A 0.097(13) 0.045(6) 0.140(14) -0.011(6) 0.083(9) 0.006(7)
F10B 0.071(8) 0.075(9) 0.040(6) -0.021(6) -0.002(5) 0.020(7)
F11A 0.084(7) 0.143(12) 0.051(5) -0.015(6) 0.012(5) 0.027(8)
F11B 0.17(2) 0.059(8) 0.075(11) 0.005(7) 0.083(14) 0.016(10)
F12A 0.084(7) 0.100(7) 0.055(6) 0.009(5) 0.045(5) 0.015(5)
F12B 0.042(7) 0.056(10) 0.049(8) -0.018(6) 0.024(8) 0.012(8)
O18A 0.063(7) 0.038(6) 0.055(12) 0.013(8) 0.025(10) 0.013(4)
O18B 0.10(2) 0.045(10) 0.035(13) 0.016(9) 0.044(14) 0.035(10)
O19A 0.080(8) 0.020(5) 0.084(9) 0.002(5) 0.040(7) 0.011(5)
O19B 0.036(7) 0.078(12) 0.111(16) -0.054(12) 0.012(8) -0.006(7)
O20A 0.047(5) 0.048(5) 0.041(5) -0.009(4) 0.011(4) 0.003(4)
O20B 0.074(11) 0.024(7) 0.085(12) -0.006(7) 0.057(9) -0.002(7)
S4 0.0400(8) 0.0354(8) 0.0667(11) -0.0163(7) 0.0206(8) -0.0002(6)
C61 0.058(4) 0.047(4) 0.050(4) 0.003(3) 0.028(3) 0.013(3)
F1 0.072(3) 0.067(3) 0.081(3) 0.002(2) 0.051(3) -0.006(2)
F2 0.096(4) 0.080(3) 0.051(3) -0.015(2) 0.028(2) 0.017(3)
F3 0.071(3) 0.066(3) 0.097(4) 0.017(3) 0.040(3) 0.029(2)
O9 0.054(3) 0.054(3) 0.041(2) 0.006(2) 0.016(2) 0.001(2)
O10 0.048(2) 0.030(2) 0.045(2) 0.0055(18) 0.010(2) 0.0064(18)
O11 0.047(3) 0.036(2) 0.062(3) 0.004(2) 0.014(2) 0.003(2)
S1 0.0415(8) 0.0359(8) 0.0335(7) 0.0055(6) 0.0142(6) 0.0047(6)
C62 0.099(7) 0.052(5) 0.070(5) -0.007(4) 0.043(5) -0.020(5)
F4 0.089(4) 0.090(4) 0.106(4) -0.023(3) 0.049(3) -0.040(3)
F5 0.181(7) 0.116(5) 0.074(4) -0.008(3) 0.071(4) -0.043(5)
F6 0.090(4) 0.080(4) 0.134(5) -0.018(4) 0.065(4) 0.003(3)
O12 0.060(3) 0.035(2) 0.048(3) -0.0016(19) 0.021(2) -0.007(2)
O13 0.094(4) 0.032(3) 0.065(3) 0.001(2) 0.001(3) 0.004(3)
O14 0.079(4) 0.047(3) 0.071(4) -0.017(3) 0.007(3) -0.011(3)
S2 0.0610(10) 0.0297(8) 0.0478(9) -0.0022(6) 0.0122(8) -0.0029(7)
C66 0.063(4) 0.037(4) 0.062(4) -0.002(3) 0.026(4) 0.012(3)
O22 0.051(3) 0.034(2) 0.047(3) -0.0034(19) 0.019(2) 0.000(2)
C65 0.033(3) 0.075(5) 0.038(3) -0.003(3) 0.014(3) -0.005(3)
O21 0.036(2) 0.044(2) 0.042(2) -0.0079(19) 0.0122(19) -0.0032(18)

loop_
_atom_type_symbol
_atom_type_description
_atom_type_scat_dispersion_real
_atom_type_scat_dispersion_imag
_atom_type_scat_source
C C 0.0181 0.0091 'International Tables Vol C Tables 4.2.6.8 and 6.1.1.4'
H H 0.0000 0.0000 'International Tables Vol C Tables 4.2.6.8 and 6.1.1.4'
F F 0.0727 0.0534 'International Tables Vol C Tables 4.2.6.8 and 6.1.1.4'
N N 0.0311 0.0180 'International Tables Vol C Tables 4.2.6.8 and 6.1.1.4'
O O 0.0492 0.0322 'International Tables Vol C Tables 4.2.6.8 and 6.1.1.4'
S S 0.3331 0.5567 'International Tables Vol C Tables 4.2.6.8 and 6.1.1.4'

loop_
_exptl_crystal_face_index_h
_exptl_crystal_face_index_k
_exptl_crystal_face_index_l
_exptl_crystal_face_perp_dist
_exptl_oxdiff_crystal_face_indexfrac_h
_exptl_oxdiff_crystal_face_indexfrac_k
_exptl_oxdiff_crystal_face_indexfrac_l
_exptl_oxdiff_crystal_face_x
_exptl_oxdiff_crystal_face_y
_exptl_oxdiff_crystal_face_z
8 0 5 0.1312 8.0064 -0.0122 4.9949 -0.5632 -0.7384 -0.5106
-2 17 -5 0.1461 -2.0093 17.0110 -4.9935 0.0528 -0.0012 1.0068
7 12 2 0.1517 7.0003 11.9941 1.9991 -0.5783 -0.7757 0.1602
-8 -8 -3 0.1085 -8.0027 -7.9922 -2.9974 0.5843 0.8272 0.0852
-3 -20 2 0.1713 -2.9935 -20.0031 1.9960 0.3609 0.4924 -0.8160
4 -14 5 0.1798 4.0093 -14.0109 4.9934 -0.1585 -0.2195 -0.9500
6 -3 -9 0.0531 6.0013 -2.9706 -8.9993 0.7474 -0.5982 0.1303
-6 3 9 0.0299 -6.0013 2.9706 8.9993 -0.7474 0.5982 -0.1303
9 2 -7 0.0659 9.0019 2.0234 -7.0002 0.4047 -0.9227 0.1362
0 -7 -10 0.0881 -0.0010 -6.9689 -9.9974 1.0298 0.0101 0.2133
2 -18 -5 0.1515 2.0061 -17.9810 -5.0026 0.8320 -0.0467 -0.5491

loop_
_geom_angle_atom_site_label_1
_geom_angle_atom_site_label_2
_geom_angle_atom_site_label_3
_geom_angle
C2 C1 C59 119.9(5)
C6 C1 C2 117.3(5)
C6 C1 C59 122.8(5)
C3 C2 C1 122.0(5)
O1 C2 C1 117.3(5)
O1 C2 C3 120.8(5)
C2 C3 C4 118.1(5)
C2 C3 C7 122.9(5)
C4 C3 C7 118.9(5)
C3 C4 C5 121.9(5)
O2 C4 C3 113.6(5)
O2 C4 C5 124.5(5)
C4 C5 C14 119.9(5)
C6 C5 C4 117.4(5)
C6 C5 C14 122.6(5)
C5 C6 C1 123.2(5)
C3 C7 N1 110.0(4)
C13 C8 C9 112.3(5)
N1 C8 C9 111.6(4)
N1 C8 C13 109.3(5)
C10 C9 C8 110.0(5)
C9 C10 C11 113.1(5)
C12 C11 C10 111.6(5)
C11 C12 C13 111.6(5)
C8 C13 C12 109.9(5)
C15 C14 C5 113.3(4)
C16 C14 C5 110.8(4)
C16 C14 C15 111.9(5)
C17 C16 C14 121.8(5)
C17 C16 C21 117.0(5)
C21 C16 C14 121.2(5)
C16 C17 C18 121.9(5)
O3 C17 C16 118.6(5)
O3 C17 C18 119.4(5)
C17 C18 C22 121.1(5)
C19 C18 C17 119.0(5)
C19 C18 C22 119.9(5)
C18 C19 C20 121.3(5)
O4 C19 C18 116.8(5)
O4 C19 C20 121.9(5)
C19 C20 C29 121.7(5)
C21 C20 C19 117.1(5)
C21 C20 C29 121.2(4)
C20 C21 C16 123.7(5)
C18 C22 N2 115.2(5)
C24 C23 C28 109.9(5)
N2 C23 C24 108.5(5)
N2 C23 C28 111.5(4)
C23 C24 C25 110.8(6)
C26 C25 C24 110.7(5)
C27 C26 C25 109.8(6)
C28 C27 C26 111.4(5)
C27 C28 C23 110.2(5)
C20 C29 C30 111.3(5)
C31 C29 C20 111.0(4)
C31 C29 C30 113.9(4)
C32 C31 C29 120.4(5)
C36 C31 C29 122.1(5)
C36 C31 C32 117.4(5)
C33 C32 C31 121.4(5)
O5 C32 C31 115.3(5)
O5 C32 C33 123.3(5)
C32 C33 C34 118.8(5)
C32 C33 C37 123.9(5)
C34 C33 C37 117.2(5)
C35 C34 C33 122.0(5)
O6 C34 C33 114.4(5)
O6 C34 C35 123.6(5)
C34 C35 C44 120.7(5)
C36 C35 C34 116.8(5)
C36 C35 C44 122.5(5)
C31 C36 C35 123.6(5)
N3 C37 C33 111.2(5)
C39A C38A C43 109.9(7)
C39A C38A N3 112.9(7)
N3 C38A C43 109.1(6)
C38A C39A C40A 110.4(10)
C41 C40A C39A 112.4(10)
C39B C40B C41B 117(3)
C40A C41 C42 111.2(10)
C42 C41B C40B 116(4)
C41 C42 C43 108.7(9)
C41B C42 C43 124(2)
C38A C43 C42 110.0(8)
C45 C44 C35 113.6(4)
C46 C44 C35 109.3(4)
C46 C44 C45 112.1(5)
C47 C46 C44 122.0(5)
C47 C46 C51 116.9(5)
C51 C46 C44 121.2(5)
C46 C47 O7 118.8(5)
C48 C47 C46 122.3(5)
C48 C47 O7 118.8(5)
C47 C48 C49 119.0(5)
C47 C48 C52 121.7(5)
C49 C48 C52 119.3(5)
C48 C49 C50 121.0(5)
O8 C49 C48 117.4(5)
O8 C49 C50 121.5(5)
C49 C50 C59 122.2(5)
C51 C50 C49 117.1(5)
C51 C50 C59 120.6(5)
C50 C51 C46 123.5(5)
N4A C52 C48 112.7(5)
C54A C53A N4A 111.9(7)
C58A C53A C54A 112.2(8)
C58A C53A N4A 106.3(9)
C58B C53B C54B 114(2)
N4A C53B C54B 107.8(16)
N4A C53B C58B 102.9(17)
C53A C54A C55A 108.1(7)
C53B C54B C55B 103.7(17)
C56A C55A C54A 112.8(9)
C56B C55B C54B 110(2)
C57A C56A C55A 111.2(10)
C55B C56B C57B 111(2)
C56A C57A C58A 111.1(11)
C58B C57B C56B 108(2)
C53A C58A C57A 110.0(9)
C53B C58B C57B 107.6(18)
C1 C59 C50 111.7(4)
C1 C59 C60 113.9(5)
C50 C59 C60 110.9(5)
C8 N1 C7 115.5(4)
C22 N2 C23 117.5(4)
C38A N3 C37 117.2(5)
C52 N4A C53A 108.3(6)
C53B N4A C52 132.2(11)
F7A C63A S3A 110.3(5)
F8A C63A F7A 107.1(6)
F8A C63A F9A 109.2(6)
F8A C63A S3A 111.2(5)
F9A C63A F7A 107.6(6)
F9A C63A S3A 111.3(5)
F7B C63B S3B 99(6)
F8B C63B F7B 109(5)
F8B C63B S3B 118(7)
F9B C63B F7B 109(5)
F9B C63B F8B 109(5)
F9B C63B S3B 111(7)
O15A S3A C63A 104.3(3)
O16A S3A C63A 103.5(3)
O16A S3A O15A 114.8(4)
O17A S3A C63A 103.0(3)
O17A S3A O15A 114.8(3)
O17A S3A O16A 114.3(4)
O15B S3B C63B 98(3)
O16B S3B C63B 104(4)
O16B S3B O15B 121(4)
O16B S3B O17B 118(5)
O17B S3B C63B 100(4)
O17B S3B O15B 110(4)
F10A C64 F12A 105.4(13)
F10A C64 S4 109.1(11)
F10B C64 S4 108.8(6)
F11A C64 F10A 123.6(15)
F11A C64 F12A 103.5(9)
F11A C64 S4 109.8(7)
F11B C64 F10B 94.9(12)
F11B C64 F12B 106.3(16)
F11B C64 S4 128.1(8)
F12A C64 S4 103.2(6)
F12B C64 F10B 93.8(14)
F12B C64 S4 116.9(11)
O18A S4 C64 97.5(11)
O18A S4 O20A 107.2(10)
O18B S4 C64 109.0(16)
O18B S4 O20B 111.1(18)
O19A S4 C64 113.9(6)
O19A S4 O18A 114.6(14)
O19A S4 O20A 115.9(7)
O19B S4 C64 93.3(7)
O19B S4 O18B 133.7(15)
O19B S4 O20B 106.4(10)
O20A S4 C64 105.9(4)
O20B S4 C64 95.3(7)
F1 C61 F3 107.4(6)
F1 C61 S1 111.7(5)
F2 C61 F1 108.4(6)
F2 C61 F3 106.8(6)
F2 C61 S1 111.7(5)
F3 C61 S1 110.7(5)
O9 S1 C61 102.7(3)
O9 S1 O10 114.5(3)
O9 S1 O11 115.3(3)
O10 S1 C61 103.8(3)
O10 S1 O11 114.4(3)
O11 S1 C61 103.9(3)
F4 C62 S2 111.2(6)
F5 C62 F4 109.1(7)
F5 C62 F6 106.9(8)
F5 C62 S2 113.5(8)
F6 C62 F4 105.3(9)
F6 C62 S2 110.5(6)
O12 S2 C62 103.4(4)
O13 S2 C62 101.7(4)
O13 S2 O12 114.4(3)
O14 S2 C62 105.5(4)
O14 S2 O12 113.2(3)
O14 S2 O13 116.5(4)

loop_
_geom_bond_atom_site_label_1
_geom_bond_atom_site_label_2
_geom_bond_distance
C1 C2 1.396(8)
C1 C6 1.392(7)
C1 C59 1.521(7)
C2 C3 1.395(8)
C2 O1 1.386(7)
C3 C4 1.397(8)
C3 C7 1.497(8)
C4 C5 1.397(8)
C4 O2 1.369(7)
C5 C6 1.386(7)
C5 C14 1.540(7)
C7 N1 1.509(7)
C8 C9 1.524(8)
C8 C13 1.518(9)
C8 N1 1.500(7)
C9 C10 1.508(9)
C10 C11 1.535(10)
C11 C12 1.497(9)
C12 C13 1.522(9)
C14 C15 1.537(7)
C14 C16 1.536(8)
C16 C17 1.387(8)
C16 C21 1.398(8)
C17 C18 1.399(8)
C17 O3 1.379(7)
C18 C19 1.390(8)
C18 C22 1.505(7)
C19 C20 1.408(7)
C19 O4 1.373(7)
C20 C21 1.388(8)
C20 C29 1.529(7)
C22 N2 1.508(7)
C23 C24 1.522(8)
C23 C28 1.523(8)
C23 N2 1.509(7)
C24 C25 1.530(9)
C25 C26 1.522(10)
C26 C27 1.520(10)
C27 C28 1.516(8)
C29 C30 1.534(8)
C29 C31 1.515(7)
C31 C32 1.399(8)
C31 C36 1.394(7)
C32 C33 1.395(8)
C32 O5 1.365(7)
C33 C34 1.400(8)
C33 C37 1.502(8)
C34 C35 1.397(8)
C34 O6 1.369(6)
C35 C36 1.395(7)
C35 C44 1.529(7)
C37 N3 1.496(8)
C38A C39A 1.472(11)
C38A C43 1.520(11)
C38A N3 1.486(8)
C39A C40A 1.515(16)
C39B C40B 1.46(4)
C40A C41 1.471(17)
C40B C41B 1.53(6)
C41 C42 1.494(17)
C41B C42 1.25(5)
C42 C43 1.535(12)
C44 C45 1.522(8)
C44 C46 1.522(8)
C46 C47 1.387(7)
C46 C51 1.395(8)
C47 C48 1.381(8)
C47 O7 1.394(7)
C48 C49 1.391(8)
C48 C52 1.509(7)
C49 C50 1.409(8)
C49 O8 1.371(7)
C50 C51 1.379(8)
C50 C59 1.524(8)
C52 N4A 1.495(8)
C53A C54A 1.530(12)
C53A C58A 1.497(15)
C53A N4A 1.581(11)
C53B C54B 1.56(3)
C53B C58B 1.50(3)
C53B N4A 1.49(2)
C54A C55A 1.532(12)
C54B C55B 1.57(3)
C55A C56A 1.516(15)
C55B C56B 1.46(5)
C56A C57A 1.507(19)
C56B C57B 1.56(4)
C57A C58A 1.531(15)
C57B C58B 1.55(3)
C59 C60 1.532(9)
C63A F7A 1.332(9)
C63A F8A 1.316(8)
C63A F9A 1.332(9)
C63A S3A 1.830(7)
C63B F7B 1.347(17)
C63B F8B 1.344(17)
C63B F9B 1.343(17)
C63B S3B 1.86(11)
O15A S3A 1.452(6)
O15B S3B 1.43(4)
O16A S3A 1.442(5)
O16B S3B 1.42(4)
O17A S3A 1.428(6)
O17B S3B 1.43(4)
C64 F10A 1.320(13)
C64 F10B 1.438(12)
C64 F11A 1.271(10)
C64 F11B 1.305(11)
C64 F12A 1.412(10)
C64 F12B 1.317(13)
C64 S4 1.791(8)
O18A S4 1.433(11)
O18B S4 1.430(13)
O19A S4 1.406(9)
O19B S4 1.422(11)
O20A S4 1.489(7)
O20B S4 1.475(13)
C61 F1 1.328(9)
C61 F2 1.319(9)
C61 F3 1.334(8)
C61 S1 1.819(7)
O9 S1 1.420(5)
O10 S1 1.437(4)
O11 S1 1.451(5)
C62 F4 1.348(11)
C62 F5 1.297(11)
C62 F6 1.344(11)
C62 S2 1.802(10)
O12 S2 1.451(5)
O13 S2 1.430(5)
O14 S2 1.423(5)
C66 O22 1.441(8)
C65 O21 1.412(8)

loop_
_geom_torsion_atom_site_label_1
_geom_torsion_atom_site_label_2
_geom_torsion_atom_site_label_3
_geom_torsion_atom_site_label_4
_geom_torsion
C1 C2 C3 C4 2.9(8)
C1 C2 C3 C7 -179.1(5)
C2 C1 C6 C5 0.1(8)
C2 C1 C59 C50 78.6(6)
C2 C1 C59 C60 -154.8(5)
C2 C3 C4 C5 -0.8(8)
C2 C3 C4 O2 179.2(5)
C2 C3 C7 N1 -111.9(6)
C3 C4 C5 C6 -1.5(8)
C3 C4 C5 C14 176.0(5)
C3 C7 N1 C8 160.1(4)
C4 C3 C7 N1 66.1(6)
C4 C5 C6 C1 1.9(8)
C4 C5 C14 C15 155.3(5)
C4 C5 C14 C16 -78.0(6)
C5 C14 C16 C17 101.0(6)
C5 C14 C16 C21 -78.1(6)
C6 C1 C2 C3 -2.6(8)
C6 C1 C2 O1 178.9(5)
C6 C1 C59 C50 -99.0(6)
C6 C1 C59 C60 27.6(8)
C6 C5 C14 C15 -27.4(7)
C6 C5 C14 C16 99.3(6)
C7 C3 C4 C5 -178.9(5)
C7 C3 C4 O2 1.2(7)
C8 C9 C10 C11 -52.3(7)
C9 C8 C13 C12 -57.5(7)
C9 C8 N1 C7 65.1(6)
C9 C10 C11 C12 52.9(8)
C10 C11 C12 C13 -54.4(8)
C11 C12 C13 C8 56.8(8)
C13 C8 C9 C10 55.3(7)
C13 C8 N1 C7 -170.1(5)
C14 C5 C6 C1 -175.6(5)
C14 C16 C17 C18 179.0(5)
C14 C16 C17 O3 -5.7(8)
C14 C16 C21 C20 -178.6(5)
C15 C14 C16 C17 -131.5(5)
C15 C14 C16 C21 49.4(6)
C16 C17 C18 C19 1.3(8)
C16 C17 C18 C22 -178.7(5)
C17 C16 C21 C20 2.3(8)
C17 C18 C19 C20 -1.0(8)
C17 C18 C19 O4 179.2(5)
C17 C18 C22 N2 -78.6(7)
C18 C19 C20 C21 1.4(8)
C18 C19 C20 C29 -178.3(5)
C18 C22 N2 C23 -68.3(6)
C19 C18 C22 N2 101.4(6)
C19 C20 C21 C16 -2.1(7)
C19 C20 C29 C30 128.3(5)
C19 C20 C29 C31 -103.7(6)
C20 C29 C31 C32 80.9(6)
C20 C29 C31 C36 -98.7(6)
C21 C16 C17 C18 -1.9(8)
C21 C16 C17 O3 173.4(4)
C21 C20 C29 C30 -51.4(6)
C21 C20 C29 C31 76.7(6)
C22 C18 C19 C20 179.0(5)
C22 C18 C19 O4 -0.8(8)
C23 C24 C25 C26 57.2(8)
C24 C23 C28 C27 57.8(7)
C24 C23 N2 C22 -153.5(5)
C24 C25 C26 C27 -56.4(8)
C25 C26 C27 C28 57.5(7)
C26 C27 C28 C23 -58.4(7)
C28 C23 C24 C25 -57.5(7)
C28 C23 N2 C22 85.4(6)
C29 C20 C21 C16 177.6(5)
C29 C31 C32 C33 -177.8(5)
C29 C31 C32 O5 -0.1(7)
C29 C31 C36 C35 179.0(5)
C30 C29 C31 C32 -152.5(5)
C30 C29 C31 C36 27.9(7)
C31 C32 C33 C34 -1.2(8)
C31 C32 C33 C37 176.0(5)
C32 C31 C36 C35 -0.7(8)
C32 C33 C34 C35 -0.8(8)
C32 C33 C34 O6 -179.5(5)
C32 C33 C37 N3 116.7(6)
C33 C34 C35 C36 1.9(8)
C33 C34 C35 C44 179.6(5)
C33 C37 N3 C38A 163.1(5)
C34 C33 C37 N3 -66.1(7)
C34 C35 C36 C31 -1.2(8)
C34 C35 C44 C45 158.5(5)
C34 C35 C44 C46 -75.6(6)
C35 C44 C46 C47 105.0(5)
C35 C44 C46 C51 -74.9(6)
C36 C31 C32 C33 1.8(8)
C36 C31 C32 O5 179.5(5)
C36 C35 C44 C45 -23.9(7)
C36 C35 C44 C46 102.0(6)
C37 C33 C34 C35 -178.1(5)
C37 C33 C34 O6 3.1(7)
C38A C39A C40A C41 56.1(16)
C39A C38A C43 C42 59.4(11)
C39A C38A N3 C37 -72.1(9)
C39A C40A C41 C42 -56.6(17)
C39B C40B C41B C42 -13(6)
C40A C41 C42 C41B -65(3)
C40A C41 C42 C43 57.3(15)
C40B C41B C42 C41 116(5)
C40B C41B C42 C43 39(6)
C41 C42 C43 C38A -58.7(12)
C41B C42 C43 C38A -19(4)
C43 C38A C39A C40A -56.8(12)
C43 C38A N3 C37 165.4(6)
C44 C35 C36 C31 -178.8(5)
C44 C46 C47 C48 -178.7(5)
C44 C46 C47 O7 -1.7(7)
C44 C46 C51 C50 -177.9(5)
C45 C44 C46 C47 -128.2(5)
C45 C44 C46 C51 51.8(6)
C46 C47 C48 C49 -1.6(8)
C46 C47 C48 C52 -178.0(5)
C47 C46 C51 C50 2.2(7)
C47 C48 C49 C50 -1.6(8)
C47 C48 C49 O8 -179.5(5)
C47 C48 C52 N4A -63.0(7)
C48 C49 C50 C51 4.7(8)
C48 C49 C50 C59 -173.0(5)
C48 C52 N4A C53A -157.6(6)
C48 C52 N4A C53B -175.7(14)
C49 C48 C52 N4A 120.5(6)
C49 C50 C51 C46 -5.1(7)
C49 C50 C59 C1 -106.0(6)
C49 C50 C59 C60 125.8(6)
C51 C46 C47 C48 1.3(7)
C51 C46 C47 O7 178.2(4)
C51 C50 C59 C1 76.4(6)
C51 C50 C59 C60 -51.8(7)
C52 C48 C49 C50 175.0(5)
C52 C48 C49 O8 -2.9(7)
C53A C54A C55A C56A 54.9(13)
C53B C54B C55B C56B -60(3)
C54A C53A C58A C57A 59.2(14)
C54A C53A N4A C52 -56.0(10)
C54A C53A N4A C53B 95(2)
C54A C55A C56A C57A -54.9(16)
C54B C53B C58B C57B -63(3)
C54B C53B N4A C52 -44(3)
C54B C53B N4A C53A -82(3)
C54B C55B C56B C57B 63(3)
C55A C56A C57A C58A 54.5(18)
C55B C56B C57B C58B -61(3)
C56A C57A C58A C53A -56.7(16)
C56B C57B C58B C53B 58(3)
C58A C53A C54A C55A -57.5(13)
C58A C53A N4A C52 -178.8(7)
C58A C53A N4A C53B -27.7(19)
C58B C53B C54B C55B 62(3)
C58B C53B N4A C52 76.8(17)
C58B C53B N4A C53A 38.5(17)
C59 C1 C2 C3 179.7(5)
C59 C1 C2 O1 1.2(8)
C59 C1 C6 C5 177.7(5)
C59 C50 C51 C46 172.6(5)
N1 C8 C9 C10 178.3(5)
N1 C8 C13 C12 178.1(5)
N2 C23 C24 C25 -179.5(5)
N2 C23 C28 C27 178.0(5)
N3 C38A C39A C40A -178.8(9)
N3 C38A C43 C42 -176.3(7)
N4A C53A C54A C55A -177.0(9)
N4A C53A C58A C57A -178.1(9)
N4A C53B C54B C55B 175(2)
N4A C53B C58B C57B -179.3(16)
O1 C2 C3 C4 -178.6(5)
O1 C2 C3 C7 -0.7(8)
O2 C4 C5 C6 178.5(5)
O2 C4 C5 C14 -4.1(8)
O3 C17 C18 C19 -173.9(5)
O3 C17 C18 C22 6.1(8)
O4 C19 C20 C21 -178.8(5)
O4 C19 C20 C29 1.5(8)
O5 C32 C33 C34 -178.6(5)
O5 C32 C33 C37 -1.4(9)
O6 C34 C35 C36 -179.5(5)
O6 C34 C35 C44 -1.8(8)
O7 C47 C48 C49 -178.5(5)
O7 C47 C48 C52 5.1(7)
O8 C49 C50 C51 -177.4(5)
O8 C49 C50 C59 4.8(8)
F7A C63A S3A O15A -171.6(5)
F7A C63A S3A O16A 68.0(6)
F7A C63A S3A O17A -51.4(6)
F7B C63B S3B O15B -67(4)
F7B C63B S3B O16B 59(4)
F7B C63B S3B O17B -179(4)
F8A C63A S3A O15A -52.9(6)
F8A C63A S3A O16A -173.3(6)
F8A C63A S3A O17A 67.3(6)
F8B C63B S3B O15B 51(4)
F8B C63B S3B O16B 177(4)
F8B C63B S3B O17B -61(4)
F9A C63A S3A O15A 69.1(5)
F9A C63A S3A O16A -51.4(6)
F9A C63A S3A O17A -170.7(5)
F9B C63B S3B O15B 178(4)
F9B C63B S3B O16B -56(5)
F9B C63B S3B O17B 67(4)
F10A C64 S4 O18A 61.3(17)
F10A C64 S4 O18B 46(2)
F10A C64 S4 O19A -177.5(14)
F10A C64 S4 O19B -92.3(15)
F10A C64 S4 O20A -49.0(14)
F10A C64 S4 O20B 160.9(14)
F10B C64 S4 O18A -28.8(13)
F10B C64 S4 O18B -43.7(18)
F10B C64 S4 O19A 92.3(10)
F10B C64 S4 O19B 177.5(11)
F10B C64 S4 O20A -139.1(8)
F10B C64 S4 O20B 70.7(10)
F11A C64 S4 O18A -77.1(15)
F11A C64 S4 O18B -92.0(19)
F11A C64 S4 O19A 44.1(12)
F11A C64 S4 O19B 129.3(13)
F11A C64 S4 O20A 172.6(10)
F11A C64 S4 O20B 22.5(12)
F11B C64 S4 O18A -141(2)
F11B C64 S4 O18B -156(2)
F11B C64 S4 O19A -20.1(18)
F11B C64 S4 O19B 65.1(18)
F11B C64 S4 O20A 108.4(17)
F11B C64 S4 O20B -41.7(18)
F12A C64 S4 O18A 173.0(12)
F12A C64 S4 O18B 158.1(17)
F12A C64 S4 O19A -65.8(9)
F12A C64 S4 O19B 19.4(11)
F12A C64 S4 O20A 62.7(7)
F12A C64 S4 O20B -87.4(9)
F12B C64 S4 O18A 76(2)
F12B C64 S4 O18B 61(2)
F12B C64 S4 O19A -163.1(17)
F12B C64 S4 O19B -77.9(18)
F12B C64 S4 O20A -34.6(17)
F12B C64 S4 O20B 175.3(17)
F1 C61 S1 O9 58.8(6)
F1 C61 S1 O10 -60.8(6)
F1 C61 S1 O11 179.3(5)
F2 C61 S1 O9 -179.6(5)
F2 C61 S1 O10 60.8(6)
F2 C61 S1 O11 -59.1(6)
F3 C61 S1 O9 -60.8(6)
F3 C61 S1 O10 179.6(5)
F3 C61 S1 O11 59.7(6)
F4 C62 S2 O12 55.4(7)
F4 C62 S2 O13 -63.5(7)
F4 C62 S2 O14 174.5(6)
F5 C62 S2 O12 178.9(6)
F5 C62 S2 O13 60.0(7)
F5 C62 S2 O14 -62.0(7)
F6 C62 S2 O12 -61.1(7)
F6 C62 S2 O13 -179.9(6)
F6 C62 S2 O14 58.0(7)
